data_7131384
loop_
_publ_author_name
'Rajbongshi, Trishna'
'Sarmah, Kashyap Kumar'
'Das, Susobhan'
'Deka, Poonam'
'Saha, Arijit'
'Saha, Binoy K.'
'Puschmann, Horst'
'Reddy, C. Malla'
'Thakuria, Ranjit'

_publ_section_title
;
 Non-stoichiometric carbamazepine cocrystal hydrates of
 3,4-/3,5-dihydroxybenzoic acids: coformer-water exchange.
;
_journal_issue 26
_journal_name_full 'Chemical communications (Cambridge, England)'
_journal_page_first 3902
_journal_page_last 3905
_journal_paper_doi 10.1039/d2cc06860e
_journal_volume 59
_journal_year 2023
_chemical_formula_moiety 'C15 H12 N2 O, 0.25(C7 H5 O4), 0.5(H2 O)'
_chemical_formula_sum 'C16.75 H14.25 N2 O2.5'
_chemical_formula_weight 283.55
_chemical_name_systematic 'Carbamazapine-34dihydroxybenzoic acid hydrate cocrystal'
_space_group_crystal_system monoclinic
_space_group_IT_number 15
_space_group_name_Hall '-I 2ya'
_space_group_name_H-M_alt 'I 1 2/a 1'
_atom_sites_solution_hydrogens mixed
_audit_creation_date 2022-01-27
_audit_creation_method
;
Olex2 1.3
(compiled 2020.11.12 svn.r5f609507 for OlexSys, GUI svn.r6408)
;
_audit_update_record
;
2022-12-10 deposited with the CCDC.	2023-03-06 downloaded from the CCDC.
;
_cell_angle_alpha 90
_cell_angle_beta 102.1200(10)
_cell_angle_gamma 90
_cell_formula_units_Z 8
_cell_length_a 21.0388(2)
_cell_length_b 5.22610(10)
_cell_length_c 26.3430(4)
_cell_measurement_reflns_used 13349
_cell_measurement_temperature 293(2)
_cell_measurement_theta_max 68.275
_cell_measurement_theta_min 3.432
_cell_volume 2831.87(7)
_computing_molecular_graphics 'Olex2 1.3 (Dolomanov et al., 2009)'
_computing_publication_material 'Olex2 1.3 (Dolomanov et al., 2009)'
_computing_structure_refinement 'SHELXL 2018/3 (Sheldrick, 2015)'
_computing_structure_solution 'SHELXT 2018/2 (Sheldrick, 2018)'
_diffrn_ambient_temperature 293(2)
_diffrn_measured_fraction_theta_full 0.998
_diffrn_measured_fraction_theta_max 0.991
_diffrn_measurement_device_type Xcalibur
_diffrn_radiation_type CuK\a
_diffrn_radiation_wavelength 1.54184
_diffrn_reflns_av_R_equivalents 0.0156
_diffrn_reflns_av_unetI/netI 0.0104
_diffrn_reflns_Laue_measured_fraction_full 0.998
_diffrn_reflns_Laue_measured_fraction_max 0.991
_diffrn_reflns_limit_h_max 25
_diffrn_reflns_limit_h_min -25
_diffrn_reflns_limit_k_max 6
_diffrn_reflns_limit_k_min -4
_diffrn_reflns_limit_l_max 31
_diffrn_reflns_limit_l_min -24
_diffrn_reflns_number 13349
_diffrn_reflns_point_group_measured_fraction_full 0.998
_diffrn_reflns_point_group_measured_fraction_max 0.991
_diffrn_reflns_theta_full 67.684
_diffrn_reflns_theta_max 68.275
_diffrn_reflns_theta_min 3.432
_exptl_absorpt_coefficient_mu 0.740
_exptl_absorpt_correction_T_max 0.849
_exptl_absorpt_correction_T_min 0.779
_exptl_absorpt_correction_type multi-scan
_exptl_absorpt_process_details Xcalibur
_exptl_crystal_colour colorless
_exptl_crystal_density_diffrn 1.330
_exptl_crystal_description block
_exptl_crystal_F_000 1190
_exptl_crystal_recrystallization_method 'Re-crystallisation from solvent: Acetonitrile'
_exptl_crystal_size_max 0.56
_exptl_crystal_size_mid 0.28
_exptl_crystal_size_min 0.22
_refine_diff_density_max 0.148
_refine_diff_density_min -0.160
_refine_diff_density_rms 0.030
_refine_ls_extinction_coef 0.00098(10)
_refine_ls_extinction_expression Fc^*^=kFc[1+0.001xFc^2^\l^3^/sin(2\q)]^-1/4^
_refine_ls_extinction_method 'SHELXL-2018/3 (Sheldrick 2018)'
_refine_ls_goodness_of_fit_ref 1.069
_refine_ls_hydrogen_treatment constr
_refine_ls_matrix_type full
_refine_ls_number_parameters 277
_refine_ls_number_reflns 2582
_refine_ls_number_restraints 153
_refine_ls_restrained_S_all 1.060
_refine_ls_R_factor_all 0.0480
_refine_ls_R_factor_gt 0.0450
_refine_ls_shift/su_max 0.000
_refine_ls_shift/su_mean 0.000
_refine_ls_structure_factor_coef Fsqd
_refine_ls_weighting_details 'w=1/[\s^2^(Fo^2^)+(0.0428P)^2^+1.9001P] where P=(Fo^2^+2Fc^2^)/3'
_refine_ls_weighting_scheme calc
_refine_ls_wR_factor_gt 0.1112
_refine_ls_wR_factor_ref 0.1132
_reflns_Friedel_coverage 0.000
_reflns_number_gt 2384
_reflns_number_total 2582
_reflns_threshold_expression 'I > 2\s(I)'
_cod_data_source_file d2cc06860e2.cif
_cod_data_source_block cbz_34dhba
_cod_depositor_comments 'Adding full bibliography for 7131382--7131385.cif.'
_cod_original_formula_sum 'C16.75 H14.25 N2 O2.50'
_cod_database_code 7131384
_shelx_shelxl_version_number 2018/3
_shelx_space_group_comment
;
The symmetry employed for this shelxl refinement is uniquely defined
by the following loop, which should always be used as a source of
symmetry information in preference to the above space-group names.
They are only intended as comments.
;
_exptl_absorpt_special_details 'Sheldrick,G.M.,2015,University of gottingen'
_olex2_refinement_description
;
1. Fixed Uiso
 At 1.2 times of:
  All C(H) groups, All N(H,H) groups
 At 1.5 times of:
  All O(H) groups, All O(H,H) groups
2. Restrained distances
 C006-C00F = C00F-C00J = C00J-C00E = C00E-C00A = C00A-C007 = C007-C006
 1.39 with sigma of 0.01
 C5-C8 = C8-C1 = C1-C4 = C4-C3 = C3-C10 = C10-C5
 1.39 with sigma of 0.01
 C009-C00D = C00D-C00H = C00H-C00I = C00I-C00G = C00G-C008 = C008-C009
 1.39 with sigma of 0.01
 C10-O7 \\sim O7-C4
 with sigma of 0.001
 C5-C1 \\sim C8-C4 \\sim C1-C3 \\sim C4-C10 \\sim C3-C5 \\sim C10-C8
 with sigma of 0.02
 C006-C00J \\sim C00F-C00E \\sim C00J-C00A \\sim C00E-C007 \\sim C00A-C006
\\sim C007-C00F
 with sigma of 0.02
 C009-C00H \\sim C00D-C00I \\sim C00H-C00G \\sim C00I-C008 \\sim C00G-C009
\\sim C008-C00D
 with sigma of 0.02
 C3-O2 \\sim O2-C1
 with sigma of 0.001
3. Restrained planarity
 C006, C00F, C00J, C00E, C00A, C007
 with sigma of 0.1
 C5, C8, C1, C4, C3, C10
 with sigma of 0.1
 C009, C00D, C00H, C00I, C00G, C008
 with sigma of 0.1
4. Rigid bond restraints
 C4, O2
 with sigma for 1-2 distances of 0.001 and sigma for 1-3 distances of 0.001
5. Rigid body (RIGU) restrains
 C5, C2, O1, O8, C10, C8, C3, H10, C1, H8, C4, O7, H1, O2, H7, H2
 with sigma for 1-2 distances of 0.001 and sigma for 1-3 distances of 0.001
6. Others
 Fixed Sof: C2(0.25) O1(0.25) C4(0.25) C5(0.25) O8(0.25) C3(0.25) C1(0.25)
 H1(0.25) O7(0.25) H7(0.25) C10(0.25) H10(0.25) C8(0.25) H8(0.25) O2(0.25)
 H2(0.25) O3(0.5) H3A(0.5) H3B(0.5)
7.a Free rotating group:
 O3(H3A,H3B)
7.b Aromatic/amide H refined with riding coordinates:
 C00A(H00C), C00B(H00D), C00C(H00E), C00D(H00F), C00E(H00G), C00F(H00H),
 C00G(H00I), C00H(H00J), C00I(H00K), C00J(H00L), C1(H1), C10(H10), C8(H8)
7.c X=CH2 refined with riding coordinates:
 N003(H00A,H00B)
7.d Idealised tetrahedral OH refined as rotating group:
 O7(H7), O2(H2)
;
_olex2_submission_special_instructions 'No special instructions were received'

loop_
_space_group_symop_operation_xyz
'x, y, z'
'-x+1/2, y, -z'
'x+1/2, y+1/2, z+1/2'
'-x+1, y+1/2, -z+1/2'
'-x, -y, -z'
'x-1/2, -y, z'
'-x+1/2, -y+1/2, -z+1/2'
'x, -y+1/2, z+1/2'

loop_
_atom_site_label
_atom_site_type_symbol
_atom_site_fract_x
_atom_site_fract_y
_atom_site_fract_z
_atom_site_U_iso_or_equiv
_atom_site_adp_type
_atom_site_occupancy
_atom_site_site_symmetry_order
_atom_site_calc_flag
_atom_site_refinement_flags_posn
_atom_site_refinement_flags_adp
_atom_site_refinement_flags_occupancy
_atom_site_disorder_assembly
_atom_site_disorder_group
O001 O 0.44118(6) 0.1700(3) 0.44801(5) 0.0785(4) Uani 1 1 d . . . . .
N002 N 0.49223(6) 0.4117(3) 0.39725(5) 0.0526(3) Uani 1 1 d . . . . .
N003 N 0.54951(7) 0.2230(3) 0.47243(5) 0.0667(4) Uani 1 1 d . . . . .
H00A H 0.551577 0.130385 0.499705 0.080 Uiso 1 1 calc R U . . .
H00B H 0.584266 0.290149 0.465928 0.080 Uiso 1 1 calc R U . . .
C005 C 0.49206(8) 0.2629(3) 0.44002(6) 0.0547(4) Uani 1 1 d . . . . .
C006 C 0.43270(7) 0.4501(3) 0.35984(6) 0.0525(4) Uani 1 1 d D . . . .
C007 C 0.41952(8) 0.3005(3) 0.31557(6) 0.0540(4) Uani 1 1 d D . . . .
C008 C 0.57124(8) 0.3273(4) 0.34375(6) 0.0600(5) Uani 1 1 d D . . . .
C009 C 0.55148(7) 0.4750(3) 0.38143(6) 0.0528(4) Uani 1 1 d D . . . .
C00A C 0.35924(9) 0.3344(4) 0.28187(7) 0.0695(5) Uani 1 1 d D . . . .
H00C H 0.348483 0.232206 0.252419 0.083 Uiso 1 1 calc R U . . .
C00B C 0.46591(10) 0.1178(4) 0.30263(7) 0.0711(5) Uani 1 1 d . . . . .
H00D H 0.448231 -0.024777 0.283664 0.085 Uiso 1 1 calc R U . . .
C00C C 0.53087(10) 0.1300(4) 0.31472(7) 0.0744(6) Uani 1 1 d . . . . .
H00E H 0.552805 -0.004985 0.303031 0.089 Uiso 1 1 calc R U . . .
C00D C 0.58928(8) 0.6734(4) 0.40562(9) 0.0756(6) Uani 1 1 d D . . . .
H00F H 0.574483 0.774210 0.429840 0.091 Uiso 1 1 calc R U . . .
C00E C 0.31570(9) 0.5135(4) 0.29103(9) 0.0781(6) Uani 1 1 d D . . . .
H00G H 0.275849 0.531726 0.268064 0.094 Uiso 1 1 calc R U . . .
C00F C 0.38942(8) 0.6348(4) 0.36847(10) 0.0834(7) Uani 1 1 d D . . . .
H00H H 0.399860 0.738748 0.397694 0.100 Uiso 1 1 calc R U . . .
C00G C 0.63289(10) 0.3801(6) 0.33397(8) 0.0888(8) Uani 1 1 d D . . . .
H00I H 0.648167 0.281246 0.309715 0.107 Uiso 1 1 calc R U . . .
C00H C 0.64921(9) 0.7225(5) 0.39391(11) 0.0948(8) Uani 1 1 d D . . . .
H00J H 0.674424 0.857927 0.409852 0.114 Uiso 1 1 calc R U . . .
C00I C 0.67127(10) 0.5720(6) 0.35892(11) 0.1016(10) Uani 1 1 d D . . . .
H00K H 0.712308 0.600041 0.352072 0.122 Uiso 1 1 calc R U . . .
C00J C 0.33095(9) 0.6665(4) 0.33420(11) 0.0947(8) Uani 1 1 d D . . . .
H00L H 0.301856 0.791086 0.340251 0.114 Uiso 1 1 calc R U . . .
C2 C 0.7455(12) 1.2762(17) 0.5055(10) 0.047(2) Uani 0.25 1 d . . P A -1
O1 O 0.7887(6) 1.4095(19) 0.4924(5) 0.069(2) Uani 0.25 1 d . . P A -1
C4 C 0.7523(11) 0.4627(10) 0.5008(12) 0.0507(14) Uani 0.25 1 d D U P A -1
C5 C 0.7454(12) 0.9932(9) 0.5037(12) 0.0437(18) Uani 0.25 1 d D . P A -1
O8 O 0.6983(6) 1.3739(17) 0.5231(5) 0.064(2) Uani 0.25 1 d . . P A -1
C3 C 0.7056(10) 0.5809(15) 0.5233(10) 0.051(4) Uani 0.25 1 d D . P A -1
C1 C 0.7942(9) 0.6085(14) 0.4787(8) 0.045(3) Uani 0.25 1 d D . P A -1
H1 H 0.824527 0.528937 0.462918 0.054 Uiso 0.25 1 calc R U P A -1
O7 O 0.6660(2) 0.4532(8) 0.5387(2) 0.0567(11) Uani 0.25 1 d D . P A -1
H7 H 0.637768 0.546516 0.545827 0.085 Uiso 0.25 1 calc R U P A -1
C10 C 0.7030(11) 0.8461(13) 0.5252(11) 0.049(3) Uani 0.25 1 d D . P A -1
H10 H 0.672553 0.925360 0.540939 0.059 Uiso 0.25 1 calc R U P A -1
C8 C 0.7911(10) 0.8764(13) 0.4802(9) 0.044(2) Uani 0.25 1 d D . P A -1
H8 H 0.819293 0.975003 0.465475 0.053 Uiso 0.25 1 calc R U P A -1
O2 O 0.7548(13) 0.2015(9) 0.4991(14) 0.065(2) Uani 0.25 1 d D U P A -1
H2 H 0.725817 0.141231 0.511940 0.098 Uiso 0.25 1 calc R U P A -1
O3 O 0.68702(14) 0.8648(5) 0.55189(16) 0.0777(9) Uani 0.5 1 d G . P B -2
H3A H 0.646732 0.853693 0.551957 0.117 Uiso 0.5 1 d G U P B -2
H3B H 0.695732 0.726884 0.537646 0.117 Uiso 0.5 1 d G U P B -2

loop_
_atom_site_aniso_label
_atom_site_aniso_U_11
_atom_site_aniso_U_22
_atom_site_aniso_U_33
_atom_site_aniso_U_23
_atom_site_aniso_U_13
_atom_site_aniso_U_12
O001 0.0629(7) 0.1199(12) 0.0555(7) -0.0016(7) 0.0190(6) -0.0318(8)
N002 0.0454(7) 0.0613(8) 0.0543(7) -0.0058(6) 0.0178(5) -0.0050(6)
N003 0.0589(8) 0.0885(11) 0.0534(8) -0.0005(8) 0.0130(6) -0.0157(8)
C005 0.0570(9) 0.0648(10) 0.0462(8) -0.0166(8) 0.0197(7) -0.0133(8)
C006 0.0451(8) 0.0499(9) 0.0650(9) -0.0006(7) 0.0176(7) -0.0047(7)
C007 0.0594(9) 0.0547(9) 0.0486(8) 0.0094(7) 0.0127(7) 0.0016(7)
C008 0.0578(9) 0.0758(12) 0.0500(8) 0.0203(8) 0.0196(7) 0.0223(9)
C009 0.0442(8) 0.0496(9) 0.0679(10) 0.0124(8) 0.0191(7) 0.0063(7)
C00A 0.0674(11) 0.0828(13) 0.0557(10) 0.0100(9) 0.0069(8) -0.0001(10)
C00B 0.0834(13) 0.0747(12) 0.0511(9) -0.0102(9) 0.0047(9) 0.0178(10)
C00C 0.0827(13) 0.0905(14) 0.0501(9) -0.0048(9) 0.0137(9) 0.0363(11)
C00D 0.0476(9) 0.0564(10) 0.1217(17) 0.0040(11) 0.0150(10) 0.0009(8)
C00E 0.0504(10) 0.0822(14) 0.0987(15) 0.0209(12) 0.0091(10) 0.0022(10)
C00F 0.0474(9) 0.0753(13) 0.1295(18) -0.0380(13) 0.0228(10) -0.0034(9)
C00G 0.0618(12) 0.144(2) 0.0676(12) 0.0356(14) 0.0296(10) 0.0356(14)
C00H 0.0457(10) 0.0819(15) 0.151(2) 0.0471(16) 0.0073(12) -0.0041(10)
C00I 0.0462(10) 0.150(3) 0.1127(18) 0.0686(19) 0.0252(12) 0.0165(14)
C00J 0.0474(10) 0.0740(14) 0.163(2) -0.0174(15) 0.0220(12) 0.0055(9)
C2 0.035(4) 0.038(2) 0.067(8) -0.004(4) 0.007(3) -0.004(3)
O1 0.056(5) 0.053(4) 0.102(7) -0.007(4) 0.029(4) -0.018(3)
C4 0.033(3) 0.045(2) 0.072(3) 0.010(6) 0.006(3) 0.008(4)
C5 0.034(5) 0.0373(17) 0.057(7) -0.004(3) 0.004(2) -0.002(3)
O8 0.053(4) 0.040(3) 0.104(8) -0.009(3) 0.029(4) -0.002(2)
C3 0.037(5) 0.039(3) 0.077(9) 0.009(4) 0.013(6) 0.003(3)
C1 0.033(4) 0.040(3) 0.058(7) 0.001(4) 0.002(5) 0.005(3)
O7 0.051(2) 0.043(2) 0.083(3) 0.005(2) 0.029(2) 0.0005(19)
C10 0.036(5) 0.041(3) 0.069(9) 0.004(4) 0.008(4) 0.000(3)
C8 0.036(5) 0.042(3) 0.050(5) -0.002(4) 0.001(4) 0.002(3)
O2 0.059(6) 0.045(2) 0.104(6) 0.012(6) 0.046(4) 0.008(5)
O3 0.0558(16) 0.0613(17) 0.121(3) -0.0017(17) 0.0309(17) -0.0022(12)

loop_
_atom_type_symbol
_atom_type_description
_atom_type_scat_dispersion_real
_atom_type_scat_dispersion_imag
_atom_type_scat_source
C C 0.0181 0.0091 'International Tables Vol C Tables 4.2.6.8 and 6.1.1.4'
H H 0.0000 0.0000 'International Tables Vol C Tables 4.2.6.8 and 6.1.1.4'
N N 0.0311 0.0180 'International Tables Vol C Tables 4.2.6.8 and 6.1.1.4'
O O 0.0492 0.0322 'International Tables Vol C Tables 4.2.6.8 and 6.1.1.4'

loop_
_geom_angle_atom_site_label_1
_geom_angle_atom_site_label_2
_geom_angle_atom_site_label_3
_geom_angle
_geom_angle_site_symmetry_1
_geom_angle_site_symmetry_3
_geom_angle_publ_flag
C005 N002 C006 119.43(13) . . ?
C005 N002 C009 121.53(13) . . ?
C009 N002 C006 117.04(13) . . ?
H00A N003 H00B 120.0 . . ?
C005 N003 H00A 120.0 . . ?
C005 N003 H00B 120.0 . . ?
O001 C005 N002 121.08(15) . . ?
O001 C005 N003 121.91(16) . . ?
N003 C005 N002 117.01(14) . . ?
C007 C006 N002 119.42(14) . . ?
C00F C006 N002 119.74(16) . . ?
C00F C006 C007 120.84(16) . . ?
C006 C007 C00A 117.28(16) . . ?
C006 C007 C00B 122.87(15) . . ?
C00A C007 C00B 119.84(16) . . ?
C009 C008 C00C 122.90(15) . . ?
C009 C008 C00G 116.71(19) . . ?
C00G C008 C00C 120.39(18) . . ?
C008 C009 N002 119.24(15) . . ?
C00D C009 N002 119.45(15) . . ?
C00D C009 C008 121.23(16) . . ?
C007 C00A H00C 119.1 . . ?
C00E C00A C007 121.82(19) . . ?
C00E C00A H00C 119.1 . . ?
C007 C00B H00D 116.1 . . ?
C00C C00B C007 127.89(19) . . ?
C00C C00B H00D 116.1 . . ?
C008 C00C H00E 116.0 . . ?
C00B C00C C008 128.03(17) . . ?
C00B C00C H00E 116.0 . . ?
C009 C00D H00F 120.0 . . ?
C009 C00D C00H 120.0(2) . . ?
C00H C00D H00F 120.0 . . ?
C00A C00E H00G 120.1 . . ?
C00A C00E C00J 119.79(18) . . ?
C00J C00E H00G 120.1 . . ?
C006 C00F H00H 119.8 . . ?
C00J C00F C006 120.5(2) . . ?
C00J C00F H00H 119.8 . . ?
C008 C00G H00I 118.9 . . ?
C00I C00G C008 122.2(2) . . ?
C00I C00G H00I 118.9 . . ?
C00D C00H H00J 120.0 . . ?
C00I C00H C00D 119.9(2) . . ?
C00I C00H H00J 120.0 . . ?
C00G C00I H00K 120.1 . . ?
C00H C00I C00G 119.82(19) . . ?
C00H C00I H00K 120.1 . . ?
C00E C00J C00F 119.70(19) . . ?
C00E C00J H00L 120.1 . . ?
C00F C00J H00L 120.1 . . ?
O1 C2 C5 122.9(14) . . ?
O1 C2 O8 122.7(9) . . ?
O8 C2 C5 114.4(12) . . ?
C1 C4 C3 120.2(4) . . ?
O2 C4 C3 119.4(5) . . ?
O2 C4 C1 120.3(6) . . ?
C10 C5 C2 122.6(9) . . ?
C10 C5 C8 120.2(4) . . ?
C8 C5 C2 117.2(9) . . ?
O7 C3 C4 119.9(6) . . ?
O7 C3 C10 120.4(6) . . ?
C10 C3 C4 119.7(7) . . ?
C4 C1 H1 120.0 . . ?
C4 C1 C8 120.1(7) . . ?
C8 C1 H1 120.0 . . ?
C3 O7 H7 109.5 . . ?
C5 C10 C3 120.3(8) . . ?
C5 C10 H10 119.8 . . ?
C3 C10 H10 119.8 . . ?
C5 C8 C1 119.5(7) . . ?
C5 C8 H8 120.3 . . ?
C1 C8 H8 120.3 . . ?
C4 O2 H2 109.5 . . ?
H3A O3 H3B 104.5 . . ?

loop_
_geom_bond_atom_site_label_1
_geom_bond_atom_site_label_2
_geom_bond_distance
_geom_bond_site_symmetry_2
_geom_bond_publ_flag
O001 C005 1.2332(19) . ?
N002 C005 1.369(2) . ?
N002 C006 1.436(2) . ?
N002 C009 1.4336(18) . ?
N003 H00A 0.8600 . ?
N003 H00B 0.8600 . ?
N003 C005 1.342(2) . ?
C006 C007 1.383(2) . ?
C006 C00F 1.378(2) . ?
C007 C00A 1.398(2) . ?
C007 C00B 1.456(2) . ?
C008 C009 1.388(2) . ?
C008 C00C 1.448(3) . ?
C008 C00G 1.402(3) . ?
C009 C00D 1.378(2) . ?
C00A H00C 0.9300 . ?
C00A C00E 1.366(3) . ?
C00B H00D 0.9300 . ?
C00B C00C 1.338(3) . ?
C00C H00E 0.9300 . ?
C00D H00F 0.9300 . ?
C00D C00H 1.384(3) . ?
C00E H00G 0.9300 . ?
C00E C00J 1.372(3) . ?
C00F H00H 0.9300 . ?
C00F C00J 1.375(3) . ?
C00G H00I 0.9300 . ?
C00G C00I 1.366(4) . ?
C00H H00J 0.9300 . ?
C00H C00I 1.365(4) . ?
C00I H00K 0.9300 . ?
C00J H00L 0.9300 . ?
C2 O1 1.250(15) . ?
C2 C5 1.480(9) . ?
C2 O8 1.286(18) . ?
C4 C3 1.394(8) . ?
C4 C1 1.382(7) . ?
C4 O2 1.367(7) . ?
C5 C10 1.386(7) . ?
C5 C8 1.389(7) . ?
C3 O7 1.204(13) . ?
C3 C10 1.388(8) . ?
C1 H1 0.9300 . ?
C1 C8 1.402(8) . ?
O7 H7 0.8200 . ?
C10 H10 0.9300 . ?
C8 H8 0.9300 . ?
O2 H2 0.8200 . ?
O3 H3A 0.8500 . ?
O3 H3B 0.8502 . ?

loop_
_geom_torsion_atom_site_label_1
_geom_torsion_atom_site_label_2
_geom_torsion_atom_site_label_3
_geom_torsion_atom_site_label_4
_geom_torsion
_geom_torsion_site_symmetry_1
_geom_torsion_site_symmetry_2
_geom_torsion_site_symmetry_3
_geom_torsion_site_symmetry_4
_geom_torsion_publ_flag
N002 C006 C007 C00A 176.22(15) . . . . ?
N002 C006 C007 C00B -5.2(2) . . . . ?
N002 C006 C00F C00J -177.14(19) . . . . ?
N002 C009 C00D C00H 174.45(17) . . . . ?
C005 N002 C006 C007 -97.35(18) . . . . ?
C005 N002 C006 C00F 82.6(2) . . . . ?
C005 N002 C009 C008 95.41(18) . . . . ?
C005 N002 C009 C00D -81.5(2) . . . . ?
C006 N002 C005 O001 -3.0(2) . . . . ?
C006 N002 C005 N003 176.85(14) . . . . ?
C006 N002 C009 C008 -68.40(19) . . . . ?
C006 N002 C009 C00D 114.69(17) . . . . ?
C006 C007 C00A C00E 2.2(3) . . . . ?
C006 C007 C00B C00C -29.9(3) . . . . ?
C006 C00F C00J C00E -0.2(4) . . . . ?
C007 C006 C00F C00J 2.8(3) . . . . ?
C007 C00A C00E C00J 0.3(3) . . . . ?
C007 C00B C00C C008 0.2(3) . . . . ?
C008 C009 C00D C00H -2.4(3) . . . . ?
C008 C00G C00I C00H -1.3(3) . . . . ?
C009 N002 C005 O001 -166.41(16) . . . . ?
C009 N002 C005 N003 13.4(2) . . . . ?
C009 N002 C006 C007 66.8(2) . . . . ?
C009 N002 C006 C00F -113.26(19) . . . . ?
C009 C008 C00C C00B 28.3(3) . . . . ?
C009 C008 C00G C00I -1.9(3) . . . . ?
C009 C00D C00H C00I -1.0(3) . . . . ?
C00A C007 C00B C00C 148.6(2) . . . . ?
C00A C00E C00J C00F -1.3(3) . . . . ?
C00B C007 C00A C00E -176.36(18) . . . . ?
C00C C008 C009 N002 7.9(2) . . . . ?
C00C C008 C009 C00D -175.28(17) . . . . ?
C00C C008 C00G C00I 177.11(19) . . . . ?
C00D C00H C00I C00G 2.7(3) . . . . ?
C00F C006 C007 C00A -3.7(3) . . . . ?
C00F C006 C007 C00B 174.82(18) . . . . ?
C00G C008 C009 N002 -173.11(15) . . . . ?
C00G C008 C009 C00D 3.7(2) . . . . ?
C00G C008 C00C C00B -150.6(2) . . . . ?
C2 C5 C10 C3 -179(3) . . . . ?
C2 C5 C8 C1 178(3) . . . . ?
O1 C2 C5 C10 170.4(17) . . . . ?
O1 C2 C5 C8 -9(3) . . . . ?
C4 C3 C10 C5 2(2) . . . . ?
C4 C1 C8 C5 0(2) . . . . ?
O8 C2 C5 C10 -8(3) . . . . ?
O8 C2 C5 C8 173.5(15) . . . . ?
C3 C4 C1 C8 2(4) . . . . ?
C1 C4 C3 O7 174.1(18) . . . . ?
C1 C4 C3 C10 -2(4) . . . . ?
O7 C3 C10 C5 -175(2) . . . . ?
C10 C5 C8 C1 -0.6(17) . . . . ?
C8 C5 C10 C3 0(2) . . . . ?
O2 C4 C3 O7 -4(4) . . . . ?
O2 C4 C3 C10 180(3) . . . . ?
O2 C4 C1 C8 179(3) . . . . ?
